data_2010363
loop_
_publ_author_name
'Blackburn, Anthony C.'
'Gerkin, Roger E.'

_publ_section_title
;
Lithium Perbromate Monohydrate at 296 and 173 K
;
_journal_name_full 'Acta Crystallographica Section C'
_journal_page_first 03
_journal_page_last 07
_journal_volume 51
_journal_year 1995
_chemical_formula_moiety 'Li1 Br1 O4 , H2 O1'
_chemical_formula_sum 'Br H2 Li O5'
_chemical_formula_weight 168.86
_space_group_IT_number 15
_symmetry_cell_setting monoclinic
_symmetry_space_group_name_Hall '-C 2yc'
_symmetry_space_group_name_H-M 'C 1 2/c 1'
_cell_angle_alpha 90.
_cell_angle_beta 111.990(10)
_cell_angle_gamma 90.
_cell_formula_units_Z 8
_cell_length_a 14.6390(10)
_cell_length_b 5.5230(10)
_cell_length_c 10.7220(10)
_cell_measurement_temperature 296
_cell_volume 803.8(2)
_exptl_crystal_density_diffrn 2.790
_refine_ls_R_factor_obs 0.024
_refine_ls_wR_factor_obs 0.030
_cod_original_sg_symbol_H-M 'C 2/c'
_cod_original_formula_sum 'H2 Br1 Li1 O5'
_cod_database_code 2010363

loop_
_symmetry_equiv_pos_as_xyz
x,y,z
x,-y,1/2+z
-x,-y,-z
-x,y,1/2-z
1/2+x,1/2+y,z
1/2+x,1/2-y,1/2+z
1/2-x,1/2-y,-z
1/2-x,1/2+y,1/2-z

loop_
_atom_site_label
_atom_site_fract_x
_atom_site_fract_y
_atom_site_fract_z
Li(1) .25 .25 .5
Li(2) .0 .4347(19) .25
Br .12981(2) -.04611(6) .20870(3)
O(1) .1730(2) -.0447(5) .3711(3)
O(2) .2188(2) -.0488(6) .1551(3)
O(3) .0628(2) .1893(6) .1517(3)
O(4) .0646(2) -.2876(6) .1567(3)
O(5) .3780(2) -.0342(6) .0620(3)
H(1) .378(4) -.034(11) .005(7)
H(2) .356(4) .097(12) .058(5)

loop_
_geom_bond_atom_site_label_1
_geom_bond_atom_site_label_2
_geom_bond_site_symmetry_1
_geom_bond_site_symmetry_2
_geom_bond_distance
_geom_bond_publ_flag
Li(1) O(1) . . 2.159(3) yes
Li(1) O(2) . 2 2.186(3) yes
Li(1) O(5) . 2 2.107(3) yes
O(1) O(1) . 7_556 4.318(6) yes
O(2) O(2) 2 8 4.373(6) yes
O(5) O(5) 2 8 4.214(6) yes
O(1) O(2) . 2 2.909(4) yes
O(1) O(5) . 2 2.963(4) yes
O(2) O(5) 2 2 2.860(4) yes
Li(2) O(3) . . 2.125(8) yes
Li(2) O(4) . 1_565 2.226(8) yes
Li(2) O(5) . 8 2.142(3) yes
Li(2) O(3) . 4 2.125(8) yes
Li(2) O(4) . 4_565 2.226(8) yes
Li(2) O(5) . 5_455 2.142(3) yes
O(3) O(4) . 1_565 2.889(5) yes
O(3) O(4) . 4_565 4.348(4) yes
O(3) O(3) . 4 3.274(6) yes
O(3) O(5) . 5_455 2.937(4) yes
O(3) O(5) . 8 3.242(4) yes
O(4) O(5) 1_565 5_455 2.876(4) yes
O(4) O(5) 1_565 8 3.124(4) yes
O(4) O(4) 1_565 4_565 3.227(5) yes
O(5) O(5) 5_45 8 4.270(6) yes
O(5) H(1) . . 0.62(7) yes
O(5) H(2) . . 0.79(6) yes
Br O(1) . . 1.615(3) yes
Br O(2) . . 1.608(3) yes
Br O(3) . . 1.606(3) yes
Br O(4) . . 1.613(3) yes
